data_1563851
loop_
_publ_author_name
'Rosa, Persiely P.'
'Laranjeira, Guilherme B.'
'Favarin, Lis R.V.'
'Pizzuti, Lucas'
'J\'unior, Amilcar M.'
'Pinto, L.M.C.'
'Gatto, Claudia C.'
'Caires, Anderson R.L.'
'Oliveira, Carolina G.'
'Deflon, Victor M.'
'Casagrande, Gleison Ant\^onio'

_publ_section_title
;
 Synthesis, crystalline structures and photophysical properties of new
 cadmium iodide complexes with thiocarbamoyl-pyrazoline ligands
;
_journal_name_full 'Inorganica Chimica Acta'
_journal_page_first 293
_journal_page_last 298
_journal_paper_doi 10.1016/j.ica.2018.08.038
_journal_volume 483
_journal_year 2018
_chemical_formula_moiety 'C34 H34 Cd I2 N6 O2 S2'
_chemical_formula_sum 'C34 H34 Cd I2 N6 O2 S2'
_chemical_formula_weight 988.99
_space_group_IT_number 2
_space_group_name_Hall '-P 1'
_space_group_name_H-M_alt 'P -1'
_symmetry_cell_setting triclinic
_symmetry_Int_Tables_number 2
_symmetry_space_group_name_Hall '-P 1'
_symmetry_space_group_name_H-M 'P -1'
_atom_sites_solution_hydrogens geom
_cell_angle_alpha 68.392(3)
_cell_angle_beta 83.373(5)
_cell_angle_gamma 81.249(5)
_cell_formula_units_Z 4
_cell_length_a 11.0532(9)
_cell_length_b 17.2190(17)
_cell_length_c 21.5300(17)
_cell_measurement_reflns_used 0
_cell_measurement_temperature 296(2)
_cell_measurement_theta_max 0
_cell_measurement_theta_min 0
_cell_measurement_wavelength 0.71073
_cell_volume 3757.5(6)
_computing_molecular_graphics 'Ortep for Windows (Farrugia, 2012)'
_computing_publication_material 'WinGX publication routines (Farrugia, 2012)'
_computing_structure_refinement 'SHELXL-2016/4 (Sheldrick, 2016)'
_diffrn_ambient_temperature 296(2)
_diffrn_measured_fraction_theta_full 0.974
_diffrn_measured_fraction_theta_max 0.958
_diffrn_radiation_probe x-ray
_diffrn_radiation_type MoK\a
_diffrn_radiation_wavelength 0.71073
_diffrn_reflns_av_R_equivalents 0.0463
_diffrn_reflns_av_unetI/netI 0.0698
_diffrn_reflns_Laue_measured_fraction_full 0.974
_diffrn_reflns_Laue_measured_fraction_max 0.958
_diffrn_reflns_limit_h_max 13
_diffrn_reflns_limit_h_min -13
_diffrn_reflns_limit_k_max 21
_diffrn_reflns_limit_k_min -21
_diffrn_reflns_limit_l_max 27
_diffrn_reflns_limit_l_min -26
_diffrn_reflns_number 50791
_diffrn_reflns_point_group_measured_fraction_full 0.974
_diffrn_reflns_point_group_measured_fraction_max 0.958
_diffrn_reflns_theta_full 25.242
_diffrn_reflns_theta_max 26.614
_diffrn_reflns_theta_min 1.019
_diffrn_standards_interval_count .
_diffrn_standards_interval_time .
_diffrn_standards_number 0
_exptl_absorpt_coefficient_mu 2.374
_exptl_absorpt_correction_type none
_exptl_crystal_density_diffrn 1.748
_exptl_crystal_density_method 'not measured'
_exptl_crystal_F_000 1928
_exptl_crystal_size_max 0.18
_exptl_crystal_size_mid 0.1
_exptl_crystal_size_min 0.02
_refine_diff_density_max 3.41
_refine_diff_density_min -1.252
_refine_diff_density_rms 0.237
_refine_ls_extinction_coef 0.0015(2)
_refine_ls_extinction_expression Fc^*^=kFc[1+0.001xFc^2^\l^3^/sin(2\q)]^-1/4^
_refine_ls_extinction_method 'SHELXL-2016/4 (Sheldrick 2016)'
_refine_ls_goodness_of_fit_ref 1.078
_refine_ls_hydrogen_treatment constr
_refine_ls_matrix_type full
_refine_ls_number_constraints 0
_refine_ls_number_parameters 848
_refine_ls_number_reflns 15093
_refine_ls_number_restraints 150
_refine_ls_restrained_S_all 1.073
_refine_ls_R_factor_all 0.1261
_refine_ls_R_factor_gt 0.083
_refine_ls_shift/su_max 0.001
_refine_ls_shift/su_mean 0
_refine_ls_structure_factor_coef Fsqd
_refine_ls_weighting_details 'w=1/[\s^2^(Fo^2^)+(0.1241P)^2^+39.2565P] where P=(Fo^2^+2Fc^2^)/3'
_refine_ls_weighting_scheme calc
_refine_ls_wR_factor_gt 0.2376
_refine_ls_wR_factor_ref 0.2715
_reflns_Friedel_coverage 0
_reflns_number_gt 9605
_reflns_number_total 15093
_reflns_threshold_expression 'I > 2\s(I)'
_cod_data_source_file ICA-2018-483-293.cif
_cod_data_source_block 3
_cod_depositor_comments
;

2022-04-28
Z value and formula fixed to values more according to usual
chemical conventions.                 miguel
;
_cod_original_formula_sum 'C68 H68 Br0 Cd2 Cl0 I4 N12 O4 S4'
_cod_original_formula_weight 1977.98
_cod_original_formula_moiety 'C68  N12  O4  S4  Cl0  Cd2  Br0  H68  I4'
_cod_original_formula_units_Z 2
_cod_database_code 1563851
_shelx_estimated_absorpt_t_min 0.675
_shelx_estimated_absorpt_t_max 0.954

loop_
_symmetry_equiv_pos_as_xyz
'x, y, z'
'-x, -y, -z'

loop_
_atom_site_label
_atom_site_type_symbol
_atom_site_fract_x
_atom_site_fract_y
_atom_site_fract_z
_atom_site_U_iso_or_equiv
_atom_site_adp_type
_atom_site_occupancy
_atom_site_site_symmetry_order
_atom_site_calc_flag
_atom_site_refinement_flags_posn
_atom_site_refinement_flags_adp
_atom_site_refinement_flags_occupancy
_atom_site_disorder_assembly
_atom_site_disorder_group
C4 C 0.8031(10) 1.0622(6) 0.6332(6) 0.036(2) Uani 1 1 d . . . . .
H4 H 0.867123 1.015668 0.652103 0.043 Uiso 1 1 calc R U . . .
C36 C 0.4821(10) 0.4307(8) 0.3429(6) 0.041(3) Uani 1 1 d . . . . .
H36 H 0.501089 0.369434 0.356796 0.049 Uiso 1 1 calc R U . . .
C3 C 0.8117(12) 1.0901(8) 0.5569(6) 0.044(3) Uani 1 1 d . . . . .
H3A H 0.839478 1.145311 0.536243 0.053 Uiso 1 1 calc R U . . .
H3B H 0.86661 1.050249 0.541717 0.053 Uiso 1 1 calc R U . . .
C37 C 0.5838(12) 0.4693(8) 0.3627(6) 0.048(3) Uani 1 1 d . . . . .
H37A H 0.637933 0.426202 0.393381 0.058 Uiso 1 1 calc R U . . .
H37B H 0.632025 0.501365 0.323554 0.058 Uiso 1 1 calc R U . . .
C2 C 0.6815(11) 1.0921(7) 0.5420(6) 0.042(3) Uani 1 1 d . . . . .
C38 C 0.5090(11) 0.5252(7) 0.3958(6) 0.040(3) Uani 1 1 d . . . . .
C12 C 0.6321(12) 1.1279(7) 0.4757(6) 0.042(3) Uani 1 1 d . U . . .
C39 C 0.5634(13) 0.5867(7) 0.4143(6) 0.048(3) Uani 1 1 d . U . . .
C13 C 0.7086(15) 1.1755(9) 0.4210(7) 0.061(4) Uani 1 1 d . U . . .
H13 H 0.786115 1.185776 0.426458 0.073 Uiso 1 1 calc R U . . .
C44 C 0.6815(15) 0.6021(10) 0.3965(8) 0.069(4) Uani 1 1 d . U . . .
H44 H 0.731156 0.574273 0.371434 0.082 Uiso 1 1 calc R U . . .
C14 C 0.6569(19) 1.2062(10) 0.3569(7) 0.078(6) Uani 1 1 d . U . . .
H14 H 0.705756 1.236328 0.320481 0.093 Uiso 1 1 calc R U . . .
C43 C 0.729(2) 0.6607(14) 0.4163(10) 0.097(7) Uani 1 1 d . U . . .
H43 H 0.811372 0.669077 0.40666 0.116 Uiso 1 1 calc R U . . .
C15 C 0.5557(18) 1.1970(8) 0.3452(6) 0.060(4) Uani 1 1 d . U . . .
H15 H 0.53029 1.220383 0.301791 0.072 Uiso 1 1 calc R U . . .
C42 C 0.655(2) 0.7039(10) 0.4492(8) 0.087(6) Uani 1 1 d . U . . .
H42 H 0.683839 0.746204 0.45824 0.104 Uiso 1 1 calc R U . . .
C16 C 0.4751(15) 1.1494(10) 0.3997(8) 0.068(4) Uani 1 1 d . U . . .
H16 H 0.397973 1.140456 0.392216 0.082 Uiso 1 1 calc R U . . .
C41 C 0.538(2) 0.6871(10) 0.4694(9) 0.077(5) Uani 1 1 d . U . . .
H41 H 0.490843 0.713778 0.496109 0.092 Uiso 1 1 calc R U . . .
C17 C 0.5181(14) 1.1181(9) 0.4626(7) 0.057(3) Uani 1 1 d . U . . .
H17 H 0.467135 1.088694 0.498303 0.069 Uiso 1 1 calc R U . . .
C40 C 0.4869(16) 0.6311(8) 0.4510(7) 0.062(4) Uani 1 1 d . U . . .
H40 H 0.404917 0.622622 0.462213 0.074 Uiso 1 1 calc R U . . .
C5 C 0.8102(10) 1.1331(6) 0.6576(5) 0.034(2) Uani 1 1 d . . . . .
C45 C 0.4578(10) 0.4693(7) 0.2695(5) 0.034(2) Uani 1 1 d . . . . .
C10 C 0.7156(11) 1.1981(7) 0.6503(6) 0.046(3) Uani 1 1 d . . . . .
H10 H 0.643004 1.196574 0.633049 0.055 Uiso 1 1 calc R U . . .
C50 C 0.5239(12) 0.4364(8) 0.2246(6) 0.046(3) Uani 1 1 d . . . . .
H50 H 0.577685 0.387234 0.239962 0.055 Uiso 1 1 calc R U . . .
C9 C 0.7287(14) 1.2652(8) 0.6686(7) 0.058(4) Uani 1 1 d . . . . .
H9 H 0.664178 1.307927 0.66427 0.069 Uiso 1 1 calc R U . . .
C49 C 0.5097(15) 0.4776(9) 0.1554(7) 0.060(4) Uani 1 1 d . . . . .
H49 H 0.556171 0.45636 0.125049 0.072 Uiso 1 1 calc R U . . .
C8 C 0.8353(12) 1.2695(8) 0.6929(7) 0.050(3) Uani 1 1 d . . . . .
C48 C 0.4302(12) 0.5466(9) 0.1331(6) 0.051(3) Uani 1 1 d . . . . .
C7 C 0.9305(13) 1.2064(8) 0.7007(8) 0.057(4) Uani 1 1 d . . . . .
H7 H 1.003263 1.209025 0.717193 0.069 Uiso 1 1 calc R U . . .
C47 C 0.3686(11) 0.5830(8) 0.1757(6) 0.046(3) Uani 1 1 d . . . . .
H47 H 0.318066 0.633502 0.159475 0.056 Uiso 1 1 calc R U . . .
C6 C 0.9160(11) 1.1386(8) 0.6835(7) 0.046(3) Uani 1 1 d . . . . .
H6 H 0.979803 1.095071 0.689708 0.055 Uiso 1 1 calc R U . . .
C46 C 0.3823(11) 0.5436(7) 0.2436(6) 0.042(3) Uani 1 1 d . . . . .
H46 H 0.33916 0.568043 0.272785 0.05 Uiso 1 1 calc R U . . .
C11 C 0.9330(19) 1.3473(15) 0.7386(16) 0.151(13) Uani 1 1 d . . . . .
H11A H 0.920768 1.400608 0.74459 0.226 Uiso 1 1 calc R U . . .
H11B H 0.937401 1.302762 0.781538 0.226 Uiso 1 1 calc R U . . .
H11C H 1.008143 1.343246 0.712166 0.226 Uiso 1 1 calc R U . . .
C51 C 0.515(3) 0.606(3) 0.0240(12) 0.31(3) Uani 1 1 d . U . . .
H51A H 0.491847 0.634394 -0.021163 0.465 Uiso 1 1 calc R U . . .
H51B H 0.559252 0.641011 0.036581 0.465 Uiso 1 1 calc R U . . .
H51C H 0.566407 0.554346 0.027162 0.465 Uiso 1 1 calc R U . . .
C1 C 0.6341(10) 0.9868(7) 0.7092(5) 0.037(2) Uani 1 1 d . . . . .
C21 C 0.1245(11) 0.9362(7) 0.8441(6) 0.043(3) Uani 1 1 d . . . . .
H21 H 0.129102 0.874944 0.857454 0.051 Uiso 1 1 calc R U . . .
C20 C -0.0035(11) 0.9747(9) 0.8613(7) 0.049(3) Uani 1 1 d . . . . .
H20A H -0.046354 1.006496 0.821102 0.058 Uiso 1 1 calc R U . . .
H20B H -0.052143 0.931297 0.89051 0.058 Uiso 1 1 calc R U . . .
C19 C 0.0206(11) 1.0312(7) 0.8961(6) 0.042(3) Uani 1 1 d . . . . .
C29 C -0.0665(12) 1.0910(8) 0.9148(6) 0.048(3) Uani 1 1 d . U . . .
C34 C -0.0344(16) 1.1353(8) 0.9530(7) 0.063(4) Uani 1 1 d . U . . .
H34 H 0.044578 1.125216 0.967393 0.076 Uiso 1 1 calc R U . . .
C33 C -0.1185(18) 1.1927(10) 0.9690(8) 0.076(5) Uani 1 1 d . U . . .
H33 H -0.095129 1.222834 0.992801 0.091 Uiso 1 1 calc R U . . .
C32 C -0.241(2) 1.2074(11) 0.9502(9) 0.092(7) Uani 1 1 d . U . . .
H32 H -0.29911 1.244946 0.962601 0.11 Uiso 1 1 calc R U . . .
C31 C -0.2700(16) 1.1645(13) 0.9133(10) 0.088(6) Uani 1 1 d . U . . .
H31 H -0.34977 1.173899 0.900162 0.105 Uiso 1 1 calc R U . . .
C30 C -0.1880(15) 1.1085(10) 0.8947(8) 0.071(4) Uani 1 1 d . U . . .
H30 H -0.212032 1.081549 0.8686 0.086 Uiso 1 1 calc R U . . .
C22 C 0.1646(10) 0.9766(7) 0.7713(5) 0.033(2) Uani 1 1 d . . . . .
C27 C 0.2169(10) 1.0511(7) 0.7466(6) 0.040(3) Uani 1 1 d . . . . .
H27 H 0.232834 1.075642 0.776223 0.048 Uiso 1 1 calc R U . . .
C26 C 0.2458(11) 1.0894(9) 0.6797(6) 0.050(3) Uani 1 1 d . . . . .
H26 H 0.281837 1.139101 0.664851 0.06 Uiso 1 1 calc R U . . .
C25 C 0.2229(11) 1.0563(9) 0.6349(6) 0.048(3) Uani 1 1 d . . . . .
C24 C 0.1676(13) 0.9836(9) 0.6564(7) 0.059(4) Uani 1 1 d . . . . .
H24 H 0.149475 0.961708 0.62547 0.07 Uiso 1 1 calc R U . . .
C23 C 0.1383(11) 0.9424(7) 0.7249(6) 0.044(3) Uani 1 1 d . . . . .
H23 H 0.101876 0.892975 0.73943 0.052 Uiso 1 1 calc R U . . .
C28 C 0.1907(18) 1.0935(13) 0.5206(7) 0.086(6) Uani 1 1 d . . . . .
H28A H 0.22265 1.127625 0.477363 0.129 Uiso 1 1 calc R U . . .
H28B H 0.199855 1.035859 0.523697 0.129 Uiso 1 1 calc R U . . .
H28C H 0.105353 1.112339 0.526673 0.129 Uiso 1 1 calc R U . . .
C53 C -0.0060(11) 0.5831(7) 0.0390(6) 0.038(3) Uani 1 1 d . . . . .
C63 C 0.0561(11) 0.6209(7) -0.0281(6) 0.042(3) Uani 1 1 d . U . . .
C68 C 0.1783(13) 0.6272(8) -0.0350(6) 0.050(3) Uani 1 1 d . U . . .
H68 H 0.224389 0.605708 0.002439 0.06 Uiso 1 1 calc R U . . .
C67 C 0.2357(16) 0.6664(8) -0.0993(8) 0.067(4) Uani 1 1 d . U . . .
H67 H 0.318119 0.674096 -0.103167 0.08 Uiso 1 1 calc R U . . .
C66 C 0.1746(18) 0.6920(7) -0.1535(6) 0.059(4) Uani 1 1 d . U . . .
H66 H 0.216729 0.709407 -0.195332 0.071 Uiso 1 1 calc R U . . .
C65 C 0.047(2) 0.6935(11) -0.1491(7) 0.093(7) Uani 1 1 d . U . . .
H65 H 0.002736 0.720868 -0.187035 0.112 Uiso 1 1 calc R U . . .
C64 C -0.0170(15) 0.6513(9) -0.0836(6) 0.062(4) Uani 1 1 d . U . . .
H64 H -0.099992 0.645071 -0.079354 0.075 Uiso 1 1 calc R U . . .
C54 C -0.1413(11) 0.5835(7) 0.0523(6) 0.042(3) Uani 1 1 d . . . . .
H54A H -0.171621 0.54523 0.035719 0.05 Uiso 1 1 calc R U . . .
H54B H -0.183856 0.639488 0.032081 0.05 Uiso 1 1 calc R U . . .
C55 C -0.1559(10) 0.5531(7) 0.1297(5) 0.035(2) Uani 1 1 d . . . . .
H55 H -0.207424 0.507152 0.147373 0.042 Uiso 1 1 calc R U . . .
C35 C 0.2664(11) 0.4274(7) 0.3942(5) 0.044(3) Uani 1 1 d . . . . .
C62 C -0.4697(17) 0.8305(15) 0.2395(15) 0.134(11) Uani 1 1 d . . . . .
H62A H -0.489931 0.881896 0.248261 0.201 Uiso 1 1 calc R U . . .
H62B H -0.528096 0.827182 0.211139 0.201 Uiso 1 1 calc R U . . .
H62C H -0.471738 0.783497 0.281018 0.201 Uiso 1 1 calc R U . . .
C18 C 0.3149(11) 0.9347(7) 0.8977(5) 0.036(2) Uani 1 1 d . . . . .
C52 C 0.0143(10) 0.4756(6) 0.2066(6) 0.037(2) Uani 1 1 d . . . . .
C56 C -0.2071(9) 0.6244(6) 0.1558(5) 0.030(2) Uani 1 1 d . . . . .
C61 C -0.3231(12) 0.6268(7) 0.1834(7) 0.049(3) Uani 1 1 d . . . . .
H61 H -0.367776 0.582519 0.189867 0.059 Uiso 1 1 calc R U . . .
C60 C -0.3772(13) 0.6929(8) 0.2023(7) 0.056(3) Uani 1 1 d . . . . .
H60 H -0.456936 0.693135 0.221623 0.068 Uiso 1 1 calc R U . . .
C59 C -0.3100(13) 0.7594(7) 0.1920(6) 0.048(3) Uani 1 1 d . . . . .
C58 C -0.1904(12) 0.7564(8) 0.1639(7) 0.050(3) Uani 1 1 d . . . . .
H58 H -0.144422 0.8001 0.157358 0.059 Uiso 1 1 calc R U . . .
C57 C -0.1397(10) 0.6888(7) 0.1459(6) 0.042(3) Uani 1 1 d . . . . .
H57 H -0.05978 0.687009 0.126989 0.051 Uiso 1 1 calc R U . . .
N1 N 0.6130(9) 1.0576(6) 0.5932(5) 0.040(2) Uani 1 1 d . . . . .
N2 N 0.6818(8) 1.0320(6) 0.6492(5) 0.038(2) Uani 1 1 d . . . . .
N3 N 0.5212(10) 0.9653(7) 0.7118(5) 0.050(3) Uani 1 1 d . . . . .
H3A H 0.482952 0.980755 0.675847 0.06 Uiso 1 1 calc R U . . .
H3B H 0.487136 0.936196 0.749559 0.06 Uiso 1 1 calc R U . . .
N4 N 0.1355(9) 1.0209(6) 0.9100(5) 0.042(2) Uani 1 1 d . . . . .
N5 N 0.1980(8) 0.9598(6) 0.8861(4) 0.036(2) Uani 1 1 d . . . . .
N6 N 0.3689(10) 0.9710(7) 0.9294(5) 0.051(3) Uani 1 1 d . . . . .
H6A H 0.328026 1.009931 0.942016 0.061 Uiso 1 1 calc R U . . .
H6B H 0.444974 0.955809 0.9376 0.061 Uiso 1 1 calc R U . . .
N11 N 0.0571(8) 0.5491(6) 0.0908(5) 0.040(2) Uani 1 1 d . . . . .
N12 N -0.0285(8) 0.5218(6) 0.1469(4) 0.036(2) Uani 1 1 d . . . . .
N13 N 0.1322(9) 0.4554(6) 0.2096(5) 0.046(2) Uani 1 1 d . . . . .
H13A H 0.179672 0.471727 0.173811 0.055 Uiso 1 1 calc R U . . .
H13B H 0.162717 0.425661 0.247275 0.055 Uiso 1 1 calc R U . . .
N7 N 0.3970(9) 0.5157(6) 0.4068(5) 0.041(2) Uani 1 1 d . . . . .
N8 N 0.3755(8) 0.4533(6) 0.3833(4) 0.034(2) Uani 1 1 d . . . . .
N9 N 0.1769(10) 0.4631(7) 0.4247(6) 0.053(3) Uani 1 1 d . . . . .
H9A H 0.190316 0.502838 0.437201 0.064 Uiso 1 1 calc R U . . .
H9B H 0.105331 0.446497 0.431955 0.064 Uiso 1 1 calc R U . . .
O1 O 0.8398(10) 1.3409(6) 0.7076(6) 0.077(3) Uani 1 1 d . . . . .
O2 O 0.2528(11) 1.1000(8) 0.5685(5) 0.081(3) Uani 1 1 d . . . . .
O4 O -0.3531(10) 0.8289(6) 0.2080(6) 0.075(3) Uani 1 1 d . . . . .
O3 O 0.4163(10) 0.5886(7) 0.0644(5) 0.076(3) Uani 1 1 d . . . . .
S1 S 0.7132(3) 0.9643(2) 0.77826(16) 0.0498(8) Uani 1 1 d . . . . .
S2 S 0.3874(3) 0.85767(18) 0.86917(15) 0.0405(7) Uani 1 1 d . . . . .
S4B S -0.0878(3) 0.4475(2) 0.27394(16) 0.0507(8) Uani 1 1 d . . . . .
S3B S 0.2483(3) 0.3465(2) 0.36744(17) 0.0473(7) Uani 1 1 d . . . . .
CD1 Cd 0.62276(8) 0.84236(5) 0.87101(4) 0.0417(2) Uani 1 1 d . . . . .
CD2 Cd 0.02060(8) 0.32952(5) 0.37026(4) 0.0432(3) Uani 1 1 d . . . . .
I1 I 0.68764(10) 0.85265(7) 0.98611(5) 0.0668(3) Uani 1 1 d . . . . .
I2 I 0.65562(10) 0.70159(6) 0.83929(6) 0.0689(3) Uani 1 1 d . . . . .
I3 I 0.05420(10) 0.18014(6) 0.34899(5) 0.0597(3) Uani 1 1 d . . . . .
I4 I -0.10598(10) 0.34897(7) 0.48183(5) 0.0665(3) Uani 1 1 d . . . . .

loop_
_atom_site_aniso_label
_atom_site_aniso_U_11
_atom_site_aniso_U_22
_atom_site_aniso_U_33
_atom_site_aniso_U_23
_atom_site_aniso_U_13
_atom_site_aniso_U_12
C4 0.032(6) 0.026(5) 0.043(6) -0.008(5) -0.003(5) 0.002(4)
C36 0.027(6) 0.043(6) 0.054(7) -0.022(6) 0.002(5) 0.001(5)
C3 0.050(7) 0.049(7) 0.035(6) -0.014(5) 0.010(5) -0.016(6)
C37 0.046(7) 0.052(7) 0.046(7) -0.018(6) 0.006(5) -0.006(6)
C2 0.041(7) 0.036(6) 0.051(7) -0.019(5) 0.000(5) -0.004(5)
C38 0.046(7) 0.029(6) 0.039(6) -0.004(5) -0.008(5) -0.003(5)
C12 0.051(7) 0.034(6) 0.036(6) -0.009(5) -0.001(5) -0.002(5)
C39 0.070(9) 0.032(6) 0.043(7) -0.009(5) -0.018(6) -0.009(6)
C13 0.072(10) 0.050(8) 0.050(8) -0.008(6) 0.006(7) -0.007(7)
C44 0.062(10) 0.080(11) 0.071(10) -0.025(8) -0.008(8) -0.031(8)
C14 0.103(14) 0.064(10) 0.029(7) 0.011(7) 0.025(8) 0.010(9)
C43 0.085(14) 0.113(16) 0.095(14) -0.016(12) -0.015(11) -0.065(12)
C15 0.123(14) 0.030(6) 0.025(6) -0.007(5) -0.026(8) 0.006(7)
C42 0.16(2) 0.049(9) 0.052(10) -0.009(8) -0.043(11) -0.010(11)
C16 0.056(9) 0.084(11) 0.068(10) -0.030(9) -0.016(7) -0.003(8)
C41 0.100(14) 0.060(10) 0.082(12) -0.030(9) -0.028(10) -0.019(9)
C17 0.069(10) 0.059(8) 0.042(7) -0.012(6) -0.010(6) -0.012(7)
C40 0.092(11) 0.040(7) 0.047(8) -0.004(6) -0.027(7) 0.000(7)
C5 0.038(6) 0.025(5) 0.032(6) -0.005(4) -0.002(4) 0.003(4)
C45 0.033(6) 0.035(6) 0.039(6) -0.016(5) 0.000(4) -0.008(4)
C10 0.032(6) 0.044(7) 0.061(8) -0.019(6) -0.016(5) 0.006(5)
C50 0.057(8) 0.038(6) 0.049(7) -0.025(6) 0.004(6) -0.002(5)
C9 0.070(10) 0.036(7) 0.071(9) -0.030(7) -0.023(7) 0.022(6)
C49 0.093(12) 0.058(9) 0.043(8) -0.032(7) 0.007(7) -0.021(8)
C8 0.041(7) 0.042(7) 0.073(9) -0.031(6) -0.010(6) 0.006(5)
C48 0.039(7) 0.067(9) 0.046(7) -0.011(6) -0.006(6) -0.018(6)
C7 0.048(8) 0.049(8) 0.084(10) -0.031(7) -0.030(7) 0.005(6)
C47 0.035(7) 0.049(7) 0.044(7) 0.000(6) -0.006(5) -0.008(5)
C6 0.032(6) 0.045(7) 0.063(8) -0.021(6) -0.018(5) 0.006(5)
C46 0.037(7) 0.043(7) 0.044(7) -0.014(5) 0.003(5) -0.006(5)
C11 0.068(13) 0.132(19) 0.33(4) -0.17(2) -0.067(19) 0.008(12)
C51 0.11(2) 0.57(8) 0.051(14) 0.08(3) 0.020(14) 0.04(3)
C1 0.040(7) 0.036(6) 0.031(6) -0.008(5) -0.001(4) -0.008(5)
C21 0.049(7) 0.036(6) 0.044(7) -0.008(5) -0.013(5) -0.017(5)
C20 0.031(6) 0.063(8) 0.051(7) -0.019(6) 0.005(5) -0.012(6)
C19 0.044(7) 0.045(7) 0.031(6) -0.008(5) 0.001(5) -0.005(5)
C29 0.043(7) 0.039(7) 0.051(7) -0.010(6) 0.011(5) -0.002(5)
C34 0.081(11) 0.037(7) 0.059(9) -0.011(6) 0.018(7) -0.003(7)
C33 0.102(14) 0.052(9) 0.069(10) -0.027(8) 0.030(9) -0.007(9)
C32 0.122(17) 0.052(10) 0.061(11) 0.001(8) 0.032(10) 0.025(10)
C31 0.056(10) 0.105(14) 0.082(12) -0.023(11) 0.008(8) 0.015(10)
C30 0.065(10) 0.072(10) 0.069(10) -0.022(8) -0.004(8) 0.008(8)
C22 0.031(6) 0.034(6) 0.036(6) -0.015(5) -0.010(4) 0.002(4)
C27 0.036(6) 0.040(6) 0.045(7) -0.012(5) -0.005(5) -0.011(5)
C26 0.038(7) 0.064(8) 0.050(8) -0.019(6) -0.006(5) -0.013(6)
C25 0.035(7) 0.062(8) 0.049(7) -0.023(6) -0.007(5) 0.000(6)
C24 0.066(9) 0.071(10) 0.046(8) -0.033(7) -0.015(6) 0.015(7)
C23 0.052(8) 0.036(6) 0.048(7) -0.021(5) -0.009(5) -0.002(5)
C28 0.095(14) 0.118(15) 0.042(9) -0.013(9) -0.014(8) -0.036(11)
C53 0.045(7) 0.034(6) 0.038(6) -0.019(5) -0.009(5) 0.003(5)
C63 0.047(7) 0.042(6) 0.035(6) -0.013(5) 0.007(5) -0.007(5)
C68 0.063(9) 0.041(7) 0.045(7) -0.016(6) 0.001(6) -0.005(6)
C67 0.084(11) 0.039(7) 0.074(11) -0.025(7) 0.033(9) -0.014(7)
C66 0.129(14) 0.020(6) 0.025(6) -0.011(5) 0.028(7) -0.019(7)
C65 0.18(2) 0.076(12) 0.030(8) -0.020(8) -0.003(10) -0.028(13)
C64 0.068(10) 0.073(10) 0.037(7) -0.012(7) -0.001(6) -0.006(7)
C54 0.045(7) 0.035(6) 0.044(7) -0.015(5) -0.004(5) 0.002(5)
C55 0.032(6) 0.033(6) 0.038(6) -0.010(5) -0.002(4) -0.008(4)
C35 0.048(7) 0.039(6) 0.030(6) 0.001(5) 0.000(5) -0.001(5)
C62 0.054(11) 0.147(19) 0.28(3) -0.17(2) 0.037(15) -0.031(12)
C18 0.045(7) 0.034(6) 0.026(5) -0.005(4) -0.002(4) -0.011(5)
C52 0.040(7) 0.027(5) 0.042(6) -0.015(5) 0.002(5) 0.000(5)
C56 0.027(5) 0.034(5) 0.032(5) -0.013(4) -0.003(4) -0.004(4)
C61 0.046(8) 0.033(6) 0.072(9) -0.020(6) 0.002(6) -0.013(5)
C60 0.045(8) 0.054(8) 0.078(10) -0.037(7) 0.017(6) -0.008(6)
C59 0.063(9) 0.033(6) 0.053(8) -0.022(6) -0.002(6) -0.008(6)
C58 0.050(8) 0.043(7) 0.062(8) -0.024(6) 0.011(6) -0.021(6)
C57 0.028(6) 0.042(7) 0.056(7) -0.016(6) 0.008(5) -0.012(5)
N1 0.037(5) 0.046(6) 0.036(5) -0.012(4) -0.007(4) -0.010(4)
N2 0.034(5) 0.036(5) 0.039(5) -0.004(4) -0.009(4) -0.005(4)
N3 0.047(6) 0.057(6) 0.041(6) -0.005(5) -0.007(5) -0.018(5)
N4 0.047(6) 0.042(5) 0.034(5) -0.011(4) -0.006(4) 0.002(4)
N5 0.030(5) 0.044(5) 0.037(5) -0.016(4) -0.002(4) -0.006(4)
N6 0.044(6) 0.055(6) 0.064(7) -0.033(6) -0.021(5) 0.005(5)
N11 0.028(5) 0.042(5) 0.042(5) -0.009(4) 0.005(4) -0.005(4)
N12 0.028(5) 0.035(5) 0.034(5) -0.002(4) 0.001(4) -0.001(4)
N13 0.042(6) 0.051(6) 0.036(5) -0.009(5) -0.001(4) 0.002(5)
N7 0.047(6) 0.035(5) 0.035(5) -0.008(4) -0.004(4) 0.002(4)
N8 0.032(5) 0.041(5) 0.034(5) -0.016(4) 0.002(4) -0.011(4)
N9 0.042(6) 0.055(7) 0.067(7) -0.027(6) 0.011(5) -0.016(5)
O1 0.077(8) 0.051(6) 0.126(10) -0.056(6) -0.034(7) 0.015(5)
O2 0.089(8) 0.113(9) 0.033(5) -0.009(5) -0.009(5) -0.033(7)
O4 0.067(7) 0.060(6) 0.123(10) -0.062(7) 0.007(6) -0.013(5)
O3 0.066(7) 0.108(9) 0.038(5) -0.001(5) -0.010(5) -0.025(6)
S1 0.054(2) 0.0518(18) 0.0391(16) -0.0036(14) -0.0143(14) -0.0181(15)
S2 0.0409(16) 0.0344(15) 0.0473(17) -0.0160(13) -0.0046(12) -0.0031(12)
S4B 0.0416(17) 0.0540(19) 0.0390(17) -0.0013(14) 0.0044(12) 0.0020(14)
S3B 0.0369(17) 0.0496(18) 0.0555(19) -0.0178(15) -0.0059(13) -0.0055(13)
CD1 0.0456(5) 0.0381(5) 0.0385(5) -0.0086(4) -0.0098(4) -0.0041(4)
CD2 0.0460(5) 0.0399(5) 0.0385(5) -0.0058(4) -0.0011(4) -0.0118(4)
I1 0.0745(7) 0.0810(7) 0.0493(5) -0.0233(5) -0.0252(5) -0.0063(5)
I2 0.0710(7) 0.0561(6) 0.0915(8) -0.0428(5) -0.0014(5) -0.0043(5)
I3 0.0724(7) 0.0513(5) 0.0611(6) -0.0237(4) -0.0133(5) -0.0084(4)
I4 0.0639(6) 0.0797(7) 0.0533(6) -0.0223(5) 0.0177(4) -0.0209(5)

loop_
_atom_type_symbol
_atom_type_description
_atom_type_scat_dispersion_real
_atom_type_scat_dispersion_imag
_atom_type_scat_source
C C 0.0033 0.0016 'International Tables Vol C Tables 4.2.6.8 and 6.1.1.4'
N N 0.0061 0.0033 'International Tables Vol C Tables 4.2.6.8 and 6.1.1.4'
O O 0.0106 0.006 'International Tables Vol C Tables 4.2.6.8 and 6.1.1.4'
S S 0.1246 0.1234 'International Tables Vol C Tables 4.2.6.8 and 6.1.1.4'
Cl Cl 0.1484 0.1585 'International Tables Vol C Tables 4.2.6.8 and 6.1.1.4'
Cd Cd -0.8075 1.2024 'International Tables Vol C Tables 4.2.6.8 and 6.1.1.4'
Br Br -0.2901 2.4595 'International Tables Vol C Tables 4.2.6.8 and 6.1.1.4'
H H 0 0 'International Tables Vol C Tables 4.2.6.8 and 6.1.1.4'
I I -0.4742 1.8119 'International Tables Vol C Tables 4.2.6.8 and 6.1.1.4'

loop_
_geom_angle_atom_site_label_1
_geom_angle_atom_site_label_2
_geom_angle_atom_site_label_3
_geom_angle
_geom_angle_site_symmetry_1
_geom_angle_site_symmetry_3
N2 C4 C5 112.2(9) . .
N2 C4 C3 100.6(9) . .
C5 C4 C3 112.8(9) . .
N2 C4 H4 110.3 . .
C5 C4 H4 110.3 . .
C3 C4 H4 110.3 . .
N8 C36 C45 110.0(9) . .
N8 C36 C37 100.5(9) . .
C45 C36 C37 113.7(10) . .
N8 C36 H36 110.7 . .
C45 C36 H36 110.7 . .
C37 C36 H36 110.7 . .
C2 C3 C4 102.5(9) . .
C2 C3 H3A 111.3 . .
C4 C3 H3A 111.3 . .
C2 C3 H3B 111.3 . .
C4 C3 H3B 111.3 . .
H3A C3 H3B 109.2 . .
C38 C37 C36 101.6(9) . .
C38 C37 H37A 111.4 . .
C36 C37 H37A 111.4 . .
C38 C37 H37B 111.4 . .
C36 C37 H37B 111.4 . .
H37A C37 H37B 109.3 . .
N1 C2 C12 120.1(11) . .
N1 C2 C3 113.9(11) . .
C12 C2 C3 126.0(11) . .
N7 C38 C39 122.8(11) . .
N7 C38 C37 114.8(11) . .
C39 C38 C37 122.4(11) . .
C17 C12 C13 118.0(12) . .
C17 C12 C2 124.3(11) . .
C13 C12 C2 117.7(12) . .
C44 C39 C40 119.9(13) . .
C44 C39 C38 122.2(13) . .
C40 C39 C38 117.9(13) . .
C12 C13 C14 115.1(15) . .
C12 C13 H13 122.5 . .
C14 C13 H13 122.5 . .
C39 C44 C43 119.8(17) . .
C39 C44 H44 120.1 . .
C43 C44 H44 120.1 . .
C15 C14 C13 127.0(14) . .
C15 C14 H14 116.5 . .
C13 C14 H14 116.5 . .
C42 C43 C44 119.4(19) . .
C42 C43 H43 120.3 . .
C44 C43 H43 120.3 . .
C14 C15 C16 119.6(12) . .
C14 C15 H15 120.2 . .
C16 C15 H15 120.2 . .
C43 C42 C41 121.3(17) . .
C43 C42 H42 119.4 . .
C41 C42 H42 119.4 . .
C17 C16 C15 116.9(14) . .
C17 C16 H16 121.6 . .
C15 C16 H16 121.6 . .
C42 C41 C40 121.1(19) . .
C42 C41 H41 119.4 . .
C40 C41 H41 119.4 . .
C16 C17 C12 123.6(14) . .
C16 C17 H17 118.2 . .
C12 C17 H17 118.2 . .
C41 C40 C39 118.1(17) . .
C41 C40 H40 121 . .
C39 C40 H40 121 . .
C6 C5 C10 117.5(11) . .
C6 C5 C4 120.6(10) . .
C10 C5 C4 121.8(10) . .
C50 C45 C46 117.4(11) . .
C50 C45 C36 120.0(10) . .
C46 C45 C36 122.1(10) . .
C9 C10 C5 120.2(11) . .
C9 C10 H10 119.9 . .
C5 C10 H10 119.9 . .
C45 C50 C49 119.7(12) . .
C45 C50 H50 120.1 . .
C49 C50 H50 120.1 . .
C8 C9 C10 120.8(11) . .
C8 C9 H9 119.6 . .
C10 C9 H9 119.6 . .
C48 C49 C50 120.5(13) . .
C48 C49 H49 119.7 . .
C50 C49 H49 119.7 . .
C9 C8 C7 120.4(12) . .
C9 C8 O1 115.9(11) . .
C7 C8 O1 123.7(12) . .
C49 C48 C47 121.0(12) . .
C49 C48 O3 121.0(13) . .
C47 C48 O3 117.7(12) . .
C8 C7 C6 118.6(12) . .
C8 C7 H7 120.7 . .
C6 C7 H7 120.7 . .
C48 C47 C46 118.9(12) . .
C48 C47 H47 120.6 . .
C46 C47 H47 120.6 . .
C5 C6 C7 122.5(11) . .
C5 C6 H6 118.8 . .
C7 C6 H6 118.8 . .
C45 C46 C47 122.2(11) . .
C45 C46 H46 118.9 . .
C47 C46 H46 118.9 . .
O1 C11 H11A 109.5 . .
O1 C11 H11B 109.5 . .
H11A C11 H11B 109.5 . .
O1 C11 H11C 109.5 . .
H11A C11 H11C 109.5 . .
H11B C11 H11C 109.5 . .
O3 C51 H51A 109.5 . .
O3 C51 H51B 109.5 . .
H51A C51 H51B 109.5 . .
O3 C51 H51C 109.5 . .
H51A C51 H51C 109.5 . .
H51B C51 H51C 109.5 . .
N2 C1 N3 117.1(10) . .
N2 C1 S1 119.5(9) . .
N3 C1 S1 123.3(9) . .
N5 C21 C22 110.1(9) . .
N5 C21 C20 99.8(10) . .
C22 C21 C20 112.0(10) . .
N5 C21 H21 111.5 . .
C22 C21 H21 111.5 . .
C20 C21 H21 111.5 . .
C19 C20 C21 104.4(10) . .
C19 C20 H20A 110.9 . .
C21 C20 H20A 110.9 . .
C19 C20 H20B 110.9 . .
C21 C20 H20B 110.9 . .
H20A C20 H20B 108.9 . .
N4 C19 C29 120.3(12) . .
N4 C19 C20 112.4(10) . .
C29 C19 C20 127.3(12) . .
C30 C29 C34 117.3(13) . .
C30 C29 C19 120.9(13) . .
C34 C29 C19 121.8(13) . .
C33 C34 C29 120.4(17) . .
C33 C34 H34 119.8 . .
C29 C34 H34 119.8 . .
C34 C33 C32 121.3(18) . .
C34 C33 H33 119.3 . .
C32 C33 H33 119.3 . .
C31 C32 C33 117.4(16) . .
C31 C32 H32 121.3 . .
C33 C32 H32 121.3 . .
C32 C31 C30 123.1(19) . .
C32 C31 H31 118.4 . .
C30 C31 H31 118.4 . .
C31 C30 C29 120.3(17) . .
C31 C30 H30 119.8 . .
C29 C30 H30 119.8 . .
C27 C22 C23 117.7(11) . .
C27 C22 C21 122.5(10) . .
C23 C22 C21 119.5(10) . .
C26 C27 C22 121.7(11) . .
C26 C27 H27 119.2 . .
C22 C27 H27 119.2 . .
C25 C26 C27 121.0(13) . .
C25 C26 H26 119.5 . .
C27 C26 H26 119.5 . .
C26 C25 C24 119.8(13) . .
C26 C25 O2 117.1(13) . .
C24 C25 O2 123.0(12) . .
C25 C24 C23 120.3(12) . .
C25 C24 H24 119.9 . .
C23 C24 H24 119.9 . .
C24 C23 C22 119.5(12) . .
C24 C23 H23 120.2 . .
C22 C23 H23 120.2 . .
O2 C28 H28A 109.5 . .
O2 C28 H28B 109.5 . .
H28A C28 H28B 109.5 . .
O2 C28 H28C 109.5 . .
H28A C28 H28C 109.5 . .
H28B C28 H28C 109.5 . .
N11 C53 C63 120.1(11) . .
N11 C53 C54 115.5(10) . .
C63 C53 C54 124.4(10) . .
C68 C63 C64 121.8(12) . .
C68 C63 C53 120.7(11) . .
C64 C63 C53 117.4(12) . .
C63 C68 C67 120.1(14) . .
C63 C68 H68 119.9 . .
C67 C68 H68 119.9 . .
C66 C67 C68 121.2(16) . .
C66 C67 H67 119.4 . .
C68 C67 H67 119.4 . .
C67 C66 C65 120.9(13) . .
C67 C66 H66 119.5 . .
C65 C66 H66 119.5 . .
C66 C65 C64 119.3(16) . .
C66 C65 H65 120.3 . .
C64 C65 H65 120.3 . .
C63 C64 C65 115.7(16) . .
C63 C64 H64 122.1 . .
C65 C64 H64 122.1 . .
C53 C54 C55 102.3(9) . .
C53 C54 H54A 111.3 . .
C55 C54 H54A 111.3 . .
C53 C54 H54B 111.3 . .
C55 C54 H54B 111.3 . .
H54A C54 H54B 109.2 . .
N12 C55 C56 111.2(8) . .
N12 C55 C54 101.1(8) . .
C56 C55 C54 112.9(9) . .
N12 C55 H55 110.4 . .
C56 C55 H55 110.4 . .
C54 C55 H55 110.4 . .
N8 C35 N9 119.5(12) . .
N8 C35 S3B 117.2(9) . .
N9 C35 S3B 123.3(10) . .
O4 C62 H62A 109.5 . .
O4 C62 H62B 109.5 . .
H62A C62 H62B 109.5 . .
O4 C62 H62C 109.5 . .
H62A C62 H62C 109.5 . .
H62B C62 H62C 109.5 . .
N5 C18 N6 118.2(10) . .
N5 C18 S2 117.6(8) . .
N6 C18 S2 124.2(9) . .
N13 C52 N12 117.7(10) . .
N13 C52 S4B 124.0(9) . .
N12 C52 S4B 118.3(8) . .
C61 C56 C57 120.0(10) . .
C61 C56 C55 119.5(10) . .
C57 C56 C55 120.2(10) . .
C56 C61 C60 122.0(11) . .
C56 C61 H61 119 . .
C60 C61 H61 119 . .
C61 C60 C59 118.7(12) . .
C61 C60 H60 120.7 . .
C59 C60 H60 120.7 . .
O4 C59 C58 116.3(11) . .
O4 C59 C60 124.5(12) . .
C58 C59 C60 119.2(11) . .
C57 C58 C59 120.1(11) . .
C57 C58 H58 119.9 . .
C59 C58 H58 119.9 . .
C56 C57 C58 120.0(10) . .
C56 C57 H57 120 . .
C58 C57 H57 120 . .
C2 N1 N2 108.0(10) . .
C1 N2 N1 120.0(9) . .
C1 N2 C4 127.3(9) . .
N1 N2 C4 112.7(9) . .
C1 N3 H3A 120 . .
C1 N3 H3B 120 . .
H3A N3 H3B 120 . .
C19 N4 N5 107.7(9) . .
C18 N5 N4 119.1(9) . .
C18 N5 C21 127.1(10) . .
N4 N5 C21 113.5(9) . .
C18 N6 H6A 120 . .
C18 N6 H6B 120 . .
H6A N6 H6B 120 . .
C53 N11 N12 106.5(9) . .
C52 N12 N11 118.5(9) . .
C52 N12 C55 128.9(9) . .
N11 N12 C55 112.6(8) . .
C52 N13 H13A 120 . .
C52 N13 H13B 120 . .
H13A N13 H13B 120 . .
C38 N7 N8 108.5(9) . .
C35 N8 N7 119.7(10) . .
C35 N8 C36 128.2(10) . .
N7 N8 C36 111.9(9) . .
C35 N9 H9A 120 . .
C35 N9 H9B 120 . .
H9A N9 H9B 120 . .
C11 O1 C8 121.0(12) . .
C28 O2 C25 120.0(13) . .
C59 O4 C62 116.9(12) . .
C51 O3 C48 118.6(15) . .
C1 S1 CD1 107.2(4) . .
C18 S2 CD1 112.8(4) . .
C52 S4B CD2 108.4(4) . .
C35 S3B CD2 111.2(4) . .
S1 CD1 S2 111.32(10) . .
S1 CD1 I2 111.42(9) . .
S2 CD1 I2 93.36(7) . .
S1 CD1 I1 104.13(8) . .
S2 CD1 I1 110.52(8) . .
I2 CD1 I1 125.69(4) . .
S4B CD2 S3B 111.65(11) . .
S4B CD2 I3 111.17(9) . .
S3B CD2 I3 97.23(8) . .
S4B CD2 I4 102.93(8) . .
S3B CD2 I4 111.18(9) . .
I3 CD2 I4 122.82(4) . .

loop_
_geom_bond_atom_site_label_1
_geom_bond_atom_site_label_2
_geom_bond_distance
_geom_bond_site_symmetry_2
C4 N2 1.470(14) .
C4 C5 1.512(15) .
C4 C3 1.528(16) .
C4 H4 0.98 .
C36 N8 1.473(14) .
C36 C45 1.512(16) .
C36 C37 1.560(17) .
C36 H36 0.98 .
C3 C2 1.503(17) .
C3 H3A 0.97 .
C3 H3B 0.97 .
C37 C38 1.499(17) .
C37 H37A 0.97 .
C37 H37B 0.97 .
C2 N1 1.266(15) .
C2 C12 1.465(17) .
C38 N7 1.257(15) .
C38 C39 1.483(16) .
C12 C17 1.370(19) .
C12 C13 1.429(18) .
C39 C44 1.36(2) .
C39 C40 1.42(2) .
C13 C14 1.43(2) .
C13 H13 0.93 .
C44 C43 1.42(2) .
C44 H44 0.93 .
C14 C15 1.22(2) .
C14 H14 0.93 .
C43 C42 1.34(3) .
C43 H43 0.93 .
C15 C16 1.45(2) .
C15 H15 0.93 .
C42 C41 1.36(3) .
C42 H42 0.93 .
C16 C17 1.374(19) .
C16 H16 0.93 .
C41 C40 1.38(2) .
C41 H41 0.93 .
C17 H17 0.93 .
C40 H40 0.93 .
C5 C6 1.383(16) .
C5 C10 1.387(15) .
C45 C50 1.378(16) .
C45 C46 1.379(16) .
C10 C9 1.381(17) .
C10 H10 0.93 .
C50 C49 1.412(18) .
C50 H50 0.93 .
C9 C8 1.366(19) .
C9 H9 0.93 .
C49 C48 1.33(2) .
C49 H49 0.93 .
C8 C7 1.368(17) .
C8 O1 1.387(15) .
C48 C47 1.360(19) .
C48 O3 1.403(15) .
C7 C6 1.382(17) .
C7 H7 0.93 .
C47 C46 1.380(16) .
C47 H47 0.93 .
C6 H6 0.93 .
C46 H46 0.93 .
C11 O1 1.33(2) .
C11 H11A 0.96 .
C11 H11B 0.96 .
C11 H11C 0.96 .
C51 O3 1.31(3) .
C51 H51A 0.96 .
C51 H51B 0.96 .
C51 H51C 0.96 .
C1 N2 1.334(14) .
C1 N3 1.344(15) .
C1 S1 1.703(11) .
C21 N5 1.477(14) .
C21 C22 1.506(16) .
C21 C20 1.535(17) .
C21 H21 0.98 .
C20 C19 1.497(18) .
C20 H20A 0.97 .
C20 H20B 0.97 .
C19 N4 1.309(15) .
C19 C29 1.436(17) .
C29 C30 1.41(2) .
C29 C34 1.41(2) .
C34 C33 1.36(2) .
C34 H34 0.93 .
C33 C32 1.42(3) .
C33 H33 0.93 .
C32 C31 1.36(3) .
C32 H32 0.93 .
C31 C30 1.36(2) .
C31 H31 0.93 .
C30 H30 0.93 .
C22 C27 1.384(15) .
C22 C23 1.407(15) .
C27 C26 1.367(17) .
C27 H27 0.93 .
C26 C25 1.351(18) .
C26 H26 0.93 .
C25 C24 1.38(2) .
C25 O2 1.375(16) .
C24 C23 1.403(18) .
C24 H24 0.93 .
C23 H23 0.93 .
C28 O2 1.349(18) .
C28 H28A 0.96 .
C28 H28B 0.96 .
C28 H28C 0.96 .
C53 N11 1.285(14) .
C53 C63 1.481(16) .
C53 C54 1.489(17) .
C63 C68 1.358(18) .
C63 C64 1.411(18) .
C68 C67 1.420(19) .
C68 H68 0.93 .
C67 C66 1.31(2) .
C67 H67 0.93 .
C66 C65 1.40(3) .
C66 H66 0.93 .
C65 C64 1.48(2) .
C65 H65 0.93 .
C64 H64 0.93 .
C54 C55 1.548(16) .
C54 H54A 0.97 .
C54 H54B 0.97 .
C55 N12 1.468(13) .
C55 C56 1.538(15) .
C55 H55 0.98 .
C35 N8 1.314(15) .
C35 N9 1.322(15) .
C35 S3B 1.737(13) .
C62 O4 1.39(2) .
C62 H62A 0.96 .
C62 H62B 0.96 .
C62 H62C 0.96 .
C18 N5 1.321(14) .
C18 N6 1.319(14) .
C18 S2 1.714(12) .
C52 N13 1.299(14) .
C52 N12 1.335(14) .
C52 S4B 1.697(12) .
C56 C61 1.351(16) .
C56 C57 1.368(15) .
C61 C60 1.377(17) .
C61 H61 0.93 .
C60 C59 1.395(18) .
C60 H60 0.93 .
C59 O4 1.368(15) .
C59 C58 1.390(18) .
C58 C57 1.381(17) .
C58 H58 0.93 .
C57 H57 0.93 .
N1 N2 1.394(12) .
N3 H3A 0.86 .
N3 H3B 0.86 .
N4 N5 1.396(13) .
N6 H6A 0.86 .
N6 H6B 0.86 .
N11 N12 1.424(12) .
N13 H13A 0.86 .
N13 H13B 0.86 .
N7 N8 1.406(13) .
N9 H9A 0.86 .
N9 H9B 0.86 .
S1 CD1 2.547(3) .
S2 CD1 2.578(3) .
S4B CD2 2.568(3) .
S3B CD2 2.569(3) .
CD1 I2 2.7143(13) .
CD1 I1 2.7311(12) .
CD2 I3 2.7388(13) .
CD2 I4 2.7412(13) .

loop_
_geom_hbond_atom_site_label_D
_geom_hbond_atom_site_label_H
_geom_hbond_atom_site_label_A
_geom_hbond_distance_DH
_geom_hbond_distance_HA
_geom_hbond_distance_DA
_geom_hbond_angle_DHA
_geom_hbond_site_symmetry_A
N9 H9B I4 0.86 2.95 3.789(11) 164.8 .
N6 H6B I1 0.86 3.04 3.877(10) 163.4 .

loop_
_geom_torsion_atom_site_label_1
_geom_torsion_atom_site_label_2
_geom_torsion_atom_site_label_3
_geom_torsion_atom_site_label_4
_geom_torsion
_geom_torsion_site_symmetry_1
_geom_torsion_site_symmetry_2
_geom_torsion_site_symmetry_3
_geom_torsion_site_symmetry_4
N2 C4 C3 C2 14.3(11) . . . .
C5 C4 C3 C2 -105.5(10) . . . .
N8 C36 C37 C38 -14.3(11) . . . .
C45 C36 C37 C38 103.2(10) . . . .
C4 C3 C2 N1 -11.8(13) . . . .
C4 C3 C2 C12 169.4(11) . . . .
C36 C37 C38 N7 10.0(13) . . . .
C36 C37 C38 C39 -170.3(10) . . . .
N1 C2 C12 C17 -8.5(19) . . . .
C3 C2 C12 C17 170.3(12) . . . .
N1 C2 C12 C13 172.1(11) . . . .
C3 C2 C12 C13 -9.1(18) . . . .
N7 C38 C39 C44 -173.6(12) . . . .
C37 C38 C39 C44 6.7(18) . . . .
N7 C38 C39 C40 5.4(17) . . . .
C37 C38 C39 C40 -174.3(11) . . . .
C17 C12 C13 C14 -1.7(19) . . . .
C2 C12 C13 C14 177.8(12) . . . .
C40 C39 C44 C43 2(2) . . . .
C38 C39 C44 C43 -179.2(14) . . . .
C12 C13 C14 C15 1(2) . . . .
C39 C44 C43 C42 -4(3) . . . .
C13 C14 C15 C16 -1(3) . . . .
C44 C43 C42 C41 6(3) . . . .
C14 C15 C16 C17 1(2) . . . .
C43 C42 C41 C40 -7(3) . . . .
C15 C16 C17 C12 -2(2) . . . .
C13 C12 C17 C16 2(2) . . . .
C2 C12 C17 C16 -177.4(13) . . . .
C42 C41 C40 C39 5(2) . . . .
C44 C39 C40 C41 -2.2(19) . . . .
C38 C39 C40 C41 178.8(12) . . . .
N2 C4 C5 C6 142.3(11) . . . .
C3 C4 C5 C6 -104.9(12) . . . .
N2 C4 C5 C10 -42.6(14) . . . .
C3 C4 C5 C10 70.2(14) . . . .
N8 C36 C45 C50 -159.1(10) . . . .
C37 C36 C45 C50 89.0(13) . . . .
N8 C36 C45 C46 29.5(15) . . . .
C37 C36 C45 C46 -82.4(13) . . . .
C6 C5 C10 C9 0.1(19) . . . .
C4 C5 C10 C9 -175.2(12) . . . .
C46 C45 C50 C49 -1.9(18) . . . .
C36 C45 C50 C49 -173.7(11) . . . .
C5 C10 C9 C8 1(2) . . . .
C45 C50 C49 C48 -2(2) . . . .
C10 C9 C8 C7 -1(2) . . . .
C10 C9 C8 O1 178.0(14) . . . .
C50 C49 C48 C47 6(2) . . . .
C50 C49 C48 O3 179.2(12) . . . .
C9 C8 C7 C6 0(2) . . . .
O1 C8 C7 C6 -179.1(14) . . . .
C49 C48 C47 C46 -5.0(19) . . . .
O3 C48 C47 C46 -178.9(11) . . . .
C10 C5 C6 C7 -1.4(19) . . . .
C4 C5 C6 C7 174.0(12) . . . .
C8 C7 C6 C5 1(2) . . . .
C50 C45 C46 C47 2.4(17) . . . .
C36 C45 C46 C47 174.0(11) . . . .
C48 C47 C46 C45 1.0(18) . . . .
N5 C21 C20 C19 13.5(11) . . . .
C22 C21 C20 C19 -103.1(11) . . . .
C21 C20 C19 N4 -9.7(14) . . . .
C21 C20 C19 C29 170.8(11) . . . .
N4 C19 C29 C30 174.0(12) . . . .
C20 C19 C29 C30 -7(2) . . . .
N4 C19 C29 C34 -5.3(18) . . . .
C20 C19 C29 C34 174.1(12) . . . .
C30 C29 C34 C33 0(2) . . . .
C19 C29 C34 C33 179.0(13) . . . .
C29 C34 C33 C32 2(2) . . . .
C34 C33 C32 C31 -3(2) . . . .
C33 C32 C31 C30 1(3) . . . .
C32 C31 C30 C29 1(3) . . . .
C34 C29 C30 C31 -1(2) . . . .
C19 C29 C30 C31 179.2(15) . . . .
N5 C21 C22 C27 -27.1(15) . . . .
C20 C21 C22 C27 83.0(13) . . . .
N5 C21 C22 C23 159.0(10) . . . .
C20 C21 C22 C23 -90.9(13) . . . .
C23 C22 C27 C26 -1.9(17) . . . .
C21 C22 C27 C26 -176.0(11) . . . .
C22 C27 C26 C25 0.8(19) . . . .
C27 C26 C25 C24 1.2(19) . . . .
C27 C26 C25 O2 178.8(12) . . . .
C26 C25 C24 C23 -2(2) . . . .
O2 C25 C24 C23 -179.4(12) . . . .
C25 C24 C23 C22 0.8(19) . . . .
C27 C22 C23 C24 1.1(17) . . . .
C21 C22 C23 C24 175.3(11) . . . .
N11 C53 C63 C68 -6.2(17) . . . .
C54 C53 C63 C68 171.8(11) . . . .
N11 C53 C63 C64 175.1(12) . . . .
C54 C53 C63 C64 -6.9(17) . . . .
C64 C63 C68 C67 1.1(19) . . . .
C53 C63 C68 C67 -177.6(11) . . . .
C63 C68 C67 C66 -4.7(19) . . . .
C68 C67 C66 C65 10(2) . . . .
C67 C66 C65 C64 -12(2) . . . .
C68 C63 C64 C65 -3(2) . . . .
C53 C63 C64 C65 176.1(12) . . . .
C66 C65 C64 C63 8(2) . . . .
N11 C53 C54 C55 9.0(13) . . . .
C63 C53 C54 C55 -169.1(10) . . . .
C53 C54 C55 N12 -13.1(10) . . . .
C53 C54 C55 C56 105.8(10) . . . .
N12 C55 C56 C61 -138.8(11) . . . .
C54 C55 C56 C61 108.5(12) . . . .
N12 C55 C56 C57 46.9(13) . . . .
C54 C55 C56 C57 -65.9(13) . . . .
C57 C56 C61 C60 0(2) . . . .
C55 C56 C61 C60 -174.3(12) . . . .
C56 C61 C60 C59 1(2) . . . .
C61 C60 C59 O4 179.5(13) . . . .
C61 C60 C59 C58 -1(2) . . . .
O4 C59 C58 C57 -179.6(12) . . . .
C60 C59 C58 C57 1(2) . . . .
C61 C56 C57 C58 -0.2(18) . . . .
C55 C56 C57 C58 174.1(11) . . . .
C59 C58 C57 C56 0(2) . . . .
C12 C2 N1 N2 -177.9(10) . . . .
C3 C2 N1 N2 3.1(13) . . . .
N3 C1 N2 N1 2.4(16) . . . .
S1 C1 N2 N1 -173.9(8) . . . .
N3 C1 N2 C4 -179.3(10) . . . .
S1 C1 N2 C4 4.4(16) . . . .
C2 N1 N2 C1 -173.8(10) . . . .
C2 N1 N2 C4 7.6(13) . . . .
C5 C4 N2 C1 -72.4(13) . . . .
C3 C4 N2 C1 167.4(11) . . . .
C5 C4 N2 N1 106.0(10) . . . .
C3 C4 N2 N1 -14.2(11) . . . .
C29 C19 N4 N5 -179.8(10) . . . .
C20 C19 N4 N5 0.7(13) . . . .
N6 C18 N5 N4 -2.4(15) . . . .
S2 C18 N5 N4 178.5(8) . . . .
N6 C18 N5 C21 171.3(11) . . . .
S2 C18 N5 C21 -7.8(15) . . . .
C19 N4 N5 C18 -176.0(10) . . . .
C19 N4 N5 C21 9.4(12) . . . .
C22 C21 N5 C18 -70.6(14) . . . .
C20 C21 N5 C18 171.5(11) . . . .
C22 C21 N5 N4 103.4(11) . . . .
C20 C21 N5 N4 -14.5(12) . . . .
C63 C53 N11 N12 178.0(9) . . . .
C54 C53 N11 N12 -0.2(13) . . . .
N13 C52 N12 N11 -2.6(15) . . . .
S4B C52 N12 N11 176.9(8) . . . .
N13 C52 N12 C55 -179.9(10) . . . .
S4B C52 N12 C55 -0.3(15) . . . .
C53 N11 N12 C52 172.6(10) . . . .
C53 N11 N12 C55 -9.8(12) . . . .
C56 C55 N12 C52 71.8(14) . . . .
C54 C55 N12 C52 -168.1(11) . . . .
C56 C55 N12 N11 -105.5(10) . . . .
C54 C55 N12 N11 14.6(11) . . . .
C39 C38 N7 N8 179.9(10) . . . .
C37 C38 N7 N8 -0.4(13) . . . .
N9 C35 N8 N7 2.8(15) . . . .
S3B C35 N8 N7 -176.9(7) . . . .
N9 C35 N8 C36 -171.1(11) . . . .
S3B C35 N8 C36 9.2(15) . . . .
C38 N7 N8 C35 174.5(10) . . . .
C38 N7 N8 C36 -10.6(12) . . . .
C45 C36 N8 C35 69.9(14) . . . .
C37 C36 N8 C35 -169.9(11) . . . .
C45 C36 N8 N7 -104.4(10) . . . .
C37 C36 N8 N7 15.7(11) . . . .
C9 C8 O1 C11 172(2) . . . .
C7 C8 O1 C11 -9(3) . . . .
C26 C25 O2 C28 -152.3(16) . . . .
C24 C25 O2 C28 25(2) . . . .
C58 C59 O4 C62 -176.4(18) . . . .
C60 C59 O4 C62 3(2) . . . .
C49 C48 O3 C51 -49(3) . . . .
C47 C48 O3 C51 125(3) . . . .
N2 C1 S1 CD1 -162.3(8) . . . .
N3 C1 S1 CD1 21.6(11) . . . .
N5 C18 S2 CD1 166.3(7) . . . .
N6 C18 S2 CD1 -12.8(11) . . . .
N13 C52 S4B CD2 -15.4(11) . . . .
N12 C52 S4B CD2 165.1(8) . . . .
N8 C35 S3B CD2 -167.4(7) . . . .
N9 C35 S3B CD2 12.9(11) . . . .
